data_1505062
loop_
_publ_author_name
'Nockemann, Peter'
'Thijs, Ben'
'Driesen, Kris'
'Janssen, Colin R.'
'Van Hecke, Kristof'
'Van Meervelt, Luc'
'Kossmann, Simone'
'Kirchner, Barbara'
'Binnemans, Koen'

_publ_section_title
;
 Choline saccharinate and choline acesulfamate: ionic liquids with low
 toxicities.
;
_journal_issue 19
_journal_name_full 'The journal of physical chemistry. B'
_journal_page_first 5254
_journal_page_last 5263
_journal_paper_doi 10.1021/jp068446a
_journal_volume 111
_journal_year 2007
_chemical_formula_moiety 'C5 H14 N O, C7 H4 N O3 S'
_chemical_formula_sum 'C12 H18 N2 O4 S'
_chemical_formula_weight 286.35
_chemical_name_systematic
; 
 ? 
;
_space_group_IT_number 61
_symmetry_cell_setting orthorhombic
_symmetry_space_group_name_Hall '-P 2ac 2ab'
_symmetry_space_group_name_H-M 'P b c a'
_atom_sites_solution_hydrogens geom
_atom_sites_solution_primary direct
_atom_sites_solution_secondary difmap
_audit_creation_method SHELXL-97
_cell_angle_alpha 90.00
_cell_angle_beta 90.00
_cell_angle_gamma 90.00
_cell_formula_units_Z 8
_cell_length_a 25.654(3)
_cell_length_b 10.4439(10)
_cell_length_c 10.2801(12)
_cell_measurement_temperature 100(2)
_cell_volume 2754.3(5)
_computing_cell_refinement 'Bruker SAINT'
_computing_data_collection 'Bruker SMART'
_computing_data_reduction 'Bruker SAINT'
_computing_publication_material Platon
_computing_structure_refinement 'SHELXL-97 (Sheldrick, 1997)'
_computing_structure_solution 'SHELXS-97 (Sheldrick, 1990)'
_diffrn_ambient_temperature 100(2)
_diffrn_measured_fraction_theta_full 0.990
_diffrn_measured_fraction_theta_max 0.990
_diffrn_measurement_device_type 'SMART 6000'
_diffrn_measurement_method 'omega and phi scans'
_diffrn_radiation_monochromator 'crossed Goebel mirrors'
_diffrn_radiation_source 'fine-focus sealed tube'
_diffrn_radiation_type CuK\a
_diffrn_radiation_wavelength 1.54178
_diffrn_reflns_av_R_equivalents 0.0764
_diffrn_reflns_av_sigmaI/netI 0.0882
_diffrn_reflns_limit_h_max 0
_diffrn_reflns_limit_h_min -31
_diffrn_reflns_limit_k_max 12
_diffrn_reflns_limit_k_min -12
_diffrn_reflns_limit_l_max 12
_diffrn_reflns_limit_l_min -12
_diffrn_reflns_number 27341
_diffrn_reflns_theta_full 71.57
_diffrn_reflns_theta_max 71.57
_diffrn_reflns_theta_min 3.45
_exptl_absorpt_coefficient_mu 2.214
_exptl_absorpt_correction_T_max 0.801
_exptl_absorpt_correction_T_min 0.377
_exptl_absorpt_correction_type multi-scan
_exptl_absorpt_process_details SADABS
_exptl_crystal_colour white
_exptl_crystal_density_diffrn 1.381
_exptl_crystal_density_method 'not measured'
_exptl_crystal_description block
_exptl_crystal_F_000 1216
_exptl_crystal_size_max 0.45
_exptl_crystal_size_mid 0.3
_exptl_crystal_size_min 0.1
_refine_diff_density_max 0.456
_refine_diff_density_min -0.368
_refine_diff_density_rms 0.076
_refine_ls_extinction_method none
_refine_ls_goodness_of_fit_ref 1.071
_refine_ls_hydrogen_treatment constr
_refine_ls_matrix_type full
_refine_ls_number_parameters 193
_refine_ls_number_reflns 2662
_refine_ls_number_restraints 16
_refine_ls_restrained_S_all 1.095
_refine_ls_R_factor_all 0.0747
_refine_ls_R_factor_gt 0.0535
_refine_ls_shift/su_max 0.000
_refine_ls_shift/su_mean 0.000
_refine_ls_structure_factor_coef Fsqd
_refine_ls_weighting_details 'calc w=1/[\s^2^(Fo^2^)+(0.0500P)^2^+2.0930P] where P=(Fo^2^+2Fc^2^)/3'
_refine_ls_weighting_scheme calc
_refine_ls_wR_factor_gt 0.1353
_refine_ls_wR_factor_ref 0.1530
_reflns_number_gt 2001
_reflns_number_total 2662
_reflns_threshold_expression >2sigma(I)
_cod_data_source_file jp068446asi20061208_065615.cif
_cod_data_source_block CholSac
_cod_database_code 1505062

loop_
_symmetry_equiv_pos_as_xyz
'x, y, z'
'-x+1/2, -y, z+1/2'
'x+1/2, -y+1/2, -z'
'-x, y+1/2, -z+1/2'
'-x, -y, -z'
'x-1/2, y, -z-1/2'
'-x-1/2, y-1/2, z'
'x, -y-1/2, z-1/2'

loop_
_atom_site_label
_atom_site_type_symbol
_atom_site_fract_x
_atom_site_fract_y
_atom_site_fract_z
_atom_site_U_iso_or_equiv
_atom_site_adp_type
_atom_site_occupancy
_atom_site_symmetry_multiplicity
_atom_site_calc_flag
_atom_site_refinement_flags
_atom_site_disorder_assembly
_atom_site_disorder_group
C1 C 0.34270(12) 0.6174(3) 0.1938(3) 0.0248(6) Uani 1 1 d . . .
C2 C 0.31389(12) 0.5608(3) 0.3065(3) 0.0248(6) Uani 1 1 d . . .
C3 C 0.33554(11) 0.4457(3) 0.3443(3) 0.0258(7) Uani 1 1 d . . .
C4 C 0.27150(13) 0.6102(3) 0.3732(3) 0.0331(7) Uani 1 1 d . . .
H4 H 0.2564 0.6875 0.3486 0.040 Uiso 1 1 calc R . .
C5 C 0.25210(13) 0.5407(3) 0.4783(4) 0.0377(8) Uani 1 1 d . . .
H5 H 0.2238 0.5722 0.5248 0.045 Uiso 1 1 calc R . .
C6 C 0.27456(13) 0.4247(3) 0.5147(3) 0.0346(7) Uani 1 1 d . . .
H6 H 0.2608 0.3795 0.5847 0.042 Uiso 1 1 calc R . .
C7 C 0.31712(13) 0.3755(3) 0.4485(3) 0.0309(7) Uani 1 1 d . . .
H7 H 0.3326 0.2987 0.4730 0.037 Uiso 1 1 calc R . .
C9 C 0.05651(12) 0.3413(3) 0.2782(3) 0.0286(7) Uani 1 1 d D . .
H9A H 0.0187 0.3420 0.2761 0.034 Uiso 1 1 calc R A 1
H9B H 0.0681 0.2927 0.2032 0.034 Uiso 1 1 calc R A 1
C8A C 0.07298(12) 0.2701(3) 0.3975(3) 0.038(3) Uani 0.487(6) 1 d PRDU B 1
H8A H 0.0673 0.1790 0.3864 0.046 Uiso 0.487(6) 1 d PR B 1
H8B H 0.1097 0.2845 0.4150 0.046 Uiso 0.487(6) 1 d PR B 1
C10 C 0.13143(13) 0.4910(3) 0.2947(4) 0.0365(8) Uani 1 1 d . . .
H10A H 0.1431 0.5757 0.2730 0.055 Uiso 1 1 calc R B .
H10B H 0.1513 0.4293 0.2464 0.055 Uiso 1 1 calc R . .
H10C H 0.1361 0.4766 0.3861 0.055 Uiso 1 1 calc R . .
C11 C 0.06683(16) 0.5128(3) 0.1210(3) 0.0404(9) Uani 1 1 d . . .
H11A H 0.0784 0.5991 0.1066 0.061 Uiso 1 1 calc R B .
H11B H 0.0305 0.5062 0.1002 0.061 Uiso 1 1 calc R . .
H11C H 0.0864 0.4555 0.0667 0.061 Uiso 1 1 calc R . .
C12 C 0.04384(13) 0.5683(3) 0.3428(3) 0.0268(6) Uani 1 1 d . . .
H12A H 0.0505 0.5516 0.4331 0.040 Uiso 1 1 calc R B .
H12B H 0.0074 0.5565 0.3250 0.040 Uiso 1 1 calc R . .
H12C H 0.0536 0.6548 0.3226 0.040 Uiso 1 1 calc R . .
C8B C 0.0624(4) 0.2872(8) 0.4133(5) 0.0239(17) Uani 0.513(6) 1 d PDU B 2
H8C H 0.0589 0.3566 0.4755 0.029 Uiso 0.513(6) 1 calc PR B 2
H8D H 0.0341 0.2275 0.4290 0.029 Uiso 0.513(6) 1 calc PR B 2
N1 N 0.38414(10) 0.5451(2) 0.1541(3) 0.0275(6) Uani 1 1 d . . .
N2 N 0.07505(10) 0.4778(2) 0.2611(2) 0.0251(6) Uani 1 1 d . B .
O1 O 0.43687(9) 0.4164(2) 0.3146(2) 0.0325(5) Uani 1 1 d . . .
O2 O 0.38069(10) 0.3038(2) 0.1644(2) 0.0403(6) Uani 1 1 d . . .
O3 O 0.33085(8) 0.72093(19) 0.1434(2) 0.0307(5) Uani 1 1 d . . .
O4A O 0.04249(17) 0.3167(4) 0.5001(4) 0.0257(12) Uani 0.487(6) 1 d PD B 1
H4A H 0.0602 0.3636 0.5463 0.039 Uiso 0.487(6) 1 calc PR B 1
O4B O 0.11082(15) 0.2229(4) 0.4368(4) 0.0263(12) Uani 0.513(6) 1 d PD B 2
H4B H 0.1238 0.2496 0.5044 0.039 Uiso 0.513(6) 1 calc PR B 2
S1 S 0.38913(3) 0.41752(6) 0.24110(7) 0.0265(2) Uani 1 1 d . . .

loop_
_atom_site_aniso_label
_atom_site_aniso_U_11
_atom_site_aniso_U_22
_atom_site_aniso_U_33
_atom_site_aniso_U_23
_atom_site_aniso_U_13
_atom_site_aniso_U_12
C1 0.0202(14) 0.0243(13) 0.0299(16) -0.0052(12) -0.0012(12) -0.0021(12)
C2 0.0178(14) 0.0242(13) 0.0325(17) -0.0065(11) -0.0014(12) -0.0029(12)
C3 0.0156(14) 0.0260(14) 0.0360(17) -0.0053(12) -0.0045(12) -0.0049(11)
C4 0.0211(16) 0.0305(15) 0.048(2) -0.0009(14) 0.0041(14) 0.0020(12)
C5 0.0213(16) 0.0444(17) 0.048(2) -0.0016(15) 0.0072(15) -0.0011(14)
C6 0.0250(16) 0.0423(17) 0.0364(18) 0.0031(14) 0.0028(14) -0.0079(14)
C7 0.0262(16) 0.0272(14) 0.0393(18) 0.0006(13) -0.0066(14) -0.0061(13)
C9 0.0234(15) 0.0207(13) 0.0418(18) -0.0062(12) -0.0043(13) -0.0012(12)
C8A 0.031(5) 0.025(4) 0.058(5) -0.001(3) -0.013(3) 0.008(3)
C10 0.0234(17) 0.0348(16) 0.051(2) -0.0168(15) 0.0063(15) -0.0053(14)
C11 0.054(2) 0.0445(18) 0.0222(16) -0.0043(14) 0.0050(15) -0.0216(18)
C12 0.0292(16) 0.0227(13) 0.0286(16) -0.0033(11) 0.0043(13) 0.0036(12)
C8B 0.019(2) 0.018(2) 0.034(3) 0.0008(17) -0.0074(18) 0.0042(17)
N1 0.0240(13) 0.0282(12) 0.0304(14) -0.0047(10) 0.0023(11) 0.0008(10)
N2 0.0239(13) 0.0247(12) 0.0267(13) -0.0063(10) 0.0041(10) -0.0034(10)
O1 0.0204(11) 0.0419(12) 0.0352(13) -0.0037(10) 0.0006(9) 0.0083(10)
O2 0.0517(16) 0.0262(11) 0.0431(14) -0.0121(10) -0.0022(12) 0.0058(10)
O3 0.0252(11) 0.0277(11) 0.0392(13) -0.0001(9) -0.0012(9) -0.0010(9)
O4A 0.028(2) 0.028(2) 0.021(2) 0.0008(16) -0.0012(18) -0.0024(18)
O4B 0.023(2) 0.028(2) 0.028(2) -0.0019(16) -0.0048(17) 0.0067(17)
S1 0.0239(4) 0.0249(4) 0.0307(4) -0.0075(3) -0.0001(3) 0.0032(3)

loop_
_atom_type_symbol
_atom_type_description
_atom_type_scat_dispersion_real
_atom_type_scat_dispersion_imag
_atom_type_scat_source
C C 0.0181 0.0091 'International Tables Vol C Tables 4.2.6.8 and 6.1.1.4'
N N 0.0311 0.0180 'International Tables Vol C Tables 4.2.6.8 and 6.1.1.4'
O O 0.0492 0.0322 'International Tables Vol C Tables 4.2.6.8 and 6.1.1.4'
S S 0.3331 0.5567 'International Tables Vol C Tables 4.2.6.8 and 6.1.1.4'
H H 0.0000 0.0000 'International Tables Vol C Tables 4.2.6.8 and 6.1.1.4'

loop_
_geom_angle_atom_site_label_1
_geom_angle_atom_site_label_2
_geom_angle_atom_site_label_3
_geom_angle
O3 C1 N1 123.3(3)
O3 C1 C2 123.3(3)
N1 C1 C2 113.4(3)
C3 C2 C4 120.0(3)
C3 C2 C1 111.3(3)
C4 C2 C1 128.6(3)
C2 C3 C7 122.9(3)
C2 C3 S1 106.8(2)
C7 C3 S1 130.2(2)
C2 C4 C5 118.0(3)
C2 C4 H4 121.0
C5 C4 H4 121.0
C6 C5 C4 120.9(3)
C6 C5 H5 119.5
C4 C5 H5 119.5
C7 C6 C5 121.1(3)
C7 C6 H6 119.5
C5 C6 H6 119.5
C3 C7 C6 117.0(3)
C3 C7 H7 121.5
C6 C7 H7 121.5
C8A C9 N2 118.34(14)
C8B C9 N2 115.4(4)
C8A C9 H9A 107.7
C8B C9 H9A 97.1
N2 C9 H9A 107.7
C8A C9 H9B 107.7
C8B C9 H9B 120.4
N2 C9 H9B 107.7
H9A C9 H9B 107.1
O4A C8A C9 106.70(19)
O4A C8A H8A 110.2
C9 C8A H8A 110.4
O4A C8A H8B 110.4
C9 C8A H8B 110.4
H8A C8A H8B 108.6
N2 C10 H10A 109.5
N2 C10 H10B 109.5
H10A C10 H10B 109.5
N2 C10 H10C 109.5
H10A C10 H10C 109.5
H10B C10 H10C 109.5
N2 C11 H11A 109.5
N2 C11 H11B 109.5
H11A C11 H11B 109.5
N2 C11 H11C 109.5
H11A C11 H11C 109.5
H11B C11 H11C 109.5
N2 C12 H12A 109.5
N2 C12 H12B 109.5
H12A C12 H12B 109.5
N2 C12 H12C 109.5
H12A C12 H12C 109.5
H12B C12 H12C 109.5
O4B C8B C9 114.7(7)
O4B C8B H8A 59.5
C9 C8B H8A 98.9
C9 C8B H8B 97.0
H8A C8B H8B 82.7
O4B C8B H8C 108.6
C9 C8B H8C 108.6
H8A C8B H8C 152.4
H8B C8B H8C 95.7
O4B C8B H8D 108.6
C9 C8B H8D 108.6
H8A C8B H8D 59.9
H8B C8B H8D 136.9
H8C C8B H8D 107.6
C1 N1 S1 110.7(2)
C10 N2 C12 109.3(2)
C10 N2 C11 109.6(3)
C12 N2 C11 108.0(2)
C10 N2 C9 111.4(2)
C12 N2 C9 111.2(2)
C11 N2 C9 107.3(2)
C8B O4B H8A 50.3
C8B O4B H8B 57.6
H8A O4B H8B 99.4
C8B O4B H4B 109.5
O1 S1 O2 114.08(14)
O1 S1 N1 111.48(14)
O2 S1 N1 111.48(14)
O1 S1 C3 110.44(14)
O2 S1 C3 110.48(15)
N1 S1 C3 97.70(14)

loop_
_geom_bond_atom_site_label_1
_geom_bond_atom_site_label_2
_geom_bond_distance
C1 O3 1.237(4)
C1 N1 1.366(4)
C1 C2 1.496(4)
C2 C3 1.380(4)
C2 C4 1.386(4)
C3 C7 1.381(5)
C3 S1 1.762(3)
C4 C5 1.394(5)
C4 H4 0.9300
C5 C6 1.393(5)
C5 H5 0.9300
C6 C7 1.386(5)
C6 H6 0.9300
C7 H7 0.9300
C9 C8A 1.4950
C9 C8B 1.507(3)
C9 N2 1.514(3)
C9 H9A 0.9700
C9 H9B 0.9700
C8A O4A 1.400(5)
C8A H8A 0.9700
C8A H8B 0.9700
C10 N2 1.493(4)
C10 H10A 0.9600
C10 H10B 0.9600
C10 H10C 0.9600
C11 N2 1.501(4)
C11 H11A 0.9600
C11 H11B 0.9600
C11 H11C 0.9600
C12 N2 1.496(4)
C12 H12A 0.9600
C12 H12B 0.9600
C12 H12C 0.9600
C8B O4B 1.433(10)
C8B H8A 1.1711
C8B H8B 1.2135
C8B H8C 0.9700
C8B H8D 0.9700
N1 S1 1.610(3)
O1 S1 1.439(2)
O2 S1 1.442(2)
O4A H4A 0.8200
O4B H8B 0.6827
O4B H4B 0.8200
